data_4104717
loop_
_publ_author_name
'Andrew Ozarowski'
'Iwona B. Szyma\'nska'
'Tadeusz Muzio\/l'
'Julia Jezierska'

_publ_section_title
;
 High-Field EPR and Magnetic Susceptibility Studies on Binuclear and
 Tetranuclear Copper Trifluoroacetate Complexes. X-ray Structure
 Determination of Three Tetranuclear Quinoline Adducts of Copper(II)
 Trifluoroacetate
;
_journal_name_full 'Journal of the American Chemical Society'
_journal_page_first 10279
_journal_page_last 10292
_journal_paper_doi 10.1021/ja902695y
_journal_volume 131
_journal_year 2009
_chemical_formula_sum 'C26 H16 Cu2 F12 N2 O9'
_chemical_formula_weight 855.49
_chemical_name_systematic
; 
 ? 
;
_space_group_IT_number 2
_symmetry_cell_setting triclinic
_symmetry_space_group_name_Hall '-P 1'
_symmetry_space_group_name_H-M 'P -1'
_atom_sites_solution_hydrogens geom
_atom_sites_solution_primary direct
_atom_sites_solution_secondary difmap
_audit_creation_method SHELXL-97
_cell_angle_alpha 114.54(3)
_cell_angle_beta 92.11(3)
_cell_angle_gamma 102.31(3)
_cell_formula_units_Z 2
_cell_length_a 10.480(2)
_cell_length_b 13.107(3)
_cell_length_c 13.399(3)
_cell_measurement_temperature 293(2)
_cell_volume 1619.4(8)
_computing_structure_refinement 'SHELXL-97 (Sheldrick, 1997)'
_computing_structure_solution 'SHELXS-97 (Sheldrick, 1990)'
_diffrn_ambient_temperature 293(2)
_diffrn_measured_fraction_theta_full 0.997
_diffrn_measured_fraction_theta_max 0.997
_diffrn_radiation_monochromator graphite
_diffrn_radiation_source 'fine-focus sealed tube'
_diffrn_radiation_type MoK\a
_diffrn_radiation_wavelength 0.71073
_diffrn_reflns_av_R_equivalents 0.0350
_diffrn_reflns_av_sigmaI/netI 0.0597
_diffrn_reflns_limit_h_max 11
_diffrn_reflns_limit_h_min -8
_diffrn_reflns_limit_k_max 14
_diffrn_reflns_limit_k_min -14
_diffrn_reflns_limit_l_max 14
_diffrn_reflns_limit_l_min -14
_diffrn_reflns_number 9318
_diffrn_reflns_theta_full 23.26
_diffrn_reflns_theta_max 23.26
_diffrn_reflns_theta_min 2.43
_exptl_absorpt_coefficient_mu 1.435
_exptl_crystal_density_diffrn 1.754
_exptl_crystal_F_000 848
_refine_diff_density_max 0.704
_refine_diff_density_min -0.413
_refine_diff_density_rms 0.070
_refine_ls_extinction_method none
_refine_ls_goodness_of_fit_ref 0.980
_refine_ls_hydrogen_treatment mixed
_refine_ls_matrix_type full
_refine_ls_number_parameters 503
_refine_ls_number_reflns 4652
_refine_ls_number_restraints 0
_refine_ls_restrained_S_all 0.980
_refine_ls_R_factor_all 0.0723
_refine_ls_R_factor_gt 0.0465
_refine_ls_shift/su_max 0.410
_refine_ls_shift/su_mean 0.024
_refine_ls_structure_factor_coef Fsqd
_refine_ls_weighting_details 'calc w=1/[\s^2^(Fo^2^)+(0.0692P)^2^+0.0000P] where P=(Fo^2^+2Fc^2^)/3'
_refine_ls_weighting_scheme calc
_refine_ls_wR_factor_gt 0.1104
_refine_ls_wR_factor_ref 0.1233
_reflns_number_gt 3282
_reflns_number_total 4652
_reflns_threshold_expression >2sigma(I)
_cod_data_source_file ja902695y_si_002.cif
_cod_data_source_block 20sp-1
_cod_original_cell_volume 1619.4(6)
_cod_database_code 4104717

loop_
_symmetry_equiv_pos_as_xyz
'x, y, z'
'-x, -y, -z'

loop_
_atom_site_label
_atom_site_type_symbol
_atom_site_fract_x
_atom_site_fract_y
_atom_site_fract_z
_atom_site_U_iso_or_equiv
_atom_site_adp_type
_atom_site_occupancy
_atom_site_symmetry_multiplicity
_atom_site_calc_flag
_atom_site_refinement_flags
_atom_site_disorder_assembly
_atom_site_disorder_group
Cu1 Cu 0.45691(5) 0.08316(5) 0.46394(5) 0.0376(2) Uani 1 1 d . . .
Cu2 Cu 0.42222(6) -0.18756(5) 0.26646(5) 0.0443(2) Uani 1 1 d . . .
O5 O 0.5259(3) -0.0581(3) 0.4022(3) 0.0358(8) Uani 1 1 d . . .
H5 H 0.604(6) -0.044(5) 0.379(5) 0.068(19) Uiso 1 1 d . . .
O10 O 0.4039(4) 0.2284(3) 0.5306(3) 0.0543(9) Uani 1 1 d . . .
O11 O 0.5314(4) 0.3235(3) 0.6934(4) 0.0741(13) Uani 1 1 d . . .
C12 C 0.4473(5) 0.3113(5) 0.6229(5) 0.0486(14) Uani 1 1 d . A .
C13 C 0.3817(8) 0.4128(6) 0.6476(8) 0.083(2) Uani 1 1 d . . .
F14 F 0.4349(19) 0.5017(8) 0.7371(10) 0.127(5) Uani 0.66 1 d P A 1
F15 F 0.407(3) 0.4540(12) 0.5710(11) 0.155(6) Uani 0.66 1 d P A 1
F16 F 0.2622(14) 0.3828(14) 0.645(3) 0.216(13) Uani 0.66 1 d P A 1
F18 F 0.315(5) 0.418(5) 0.731(3) 0.22(2) Uani 0.34 1 d P A 2
F17 F 0.288(3) 0.401(2) 0.5857(19) 0.100(9) Uani 0.34 1 d P A 2
F19 F 0.464(3) 0.499(3) 0.669(7) 0.216(13) Uani 0.34 1 d P A 2
O20 O 0.4678(3) 0.1019(3) 0.3277(3) 0.0491(9) Uani 1 1 d . . .
O21 O 0.6742(4) 0.2101(3) 0.3824(3) 0.0591(10) Uani 1 1 d . . .
C22 C 0.5729(5) 0.1599(4) 0.3168(4) 0.0422(12) Uani 1 1 d . . .
C23 C 0.5703(7) 0.1686(6) 0.2081(6) 0.0672(17) Uani 1 1 d . . .
F24 F 0.6728(5) 0.2202(7) 0.1921(4) 0.190(3) Uani 1 1 d . . .
F25 F 0.5331(8) 0.0737(5) 0.1253(4) 0.190(3) Uani 1 1 d . . .
F26 F 0.4845(7) 0.2204(8) 0.1966(6) 0.200(3) Uani 1 1 d . . .
O30 O 0.2600(3) -0.1941(3) 0.3356(3) 0.0531(9) Uani 1 1 d . . .
O31 O 0.2438(3) -0.0117(3) 0.4060(3) 0.0554(10) Uani 1 1 d . . .
C32 C 0.2022(5) -0.1154(5) 0.3691(4) 0.0439(12) Uani 1 1 d . . .
C33 C 0.0513(5) -0.1599(5) 0.3570(6) 0.0629(16) Uani 1 1 d . . .
F34 F -0.0130(3) -0.0869(4) 0.3610(6) 0.146(2) Uani 1 1 d . . .
F35 F 0.0198(4) -0.1935(4) 0.4348(4) 0.1153(15) Uani 1 1 d . . .
F36 F 0.0035(4) -0.2555(4) 0.2659(4) 0.1143(16) Uani 1 1 d . . .
O40 O 0.7263(4) -0.0376(4) 0.2894(3) 0.0672(11) Uani 1 1 d . . .
O41 O 0.5623(4) -0.1834(4) 0.1764(3) 0.0792(13) Uani 1 1 d . . .
C42 C 0.6736(6) -0.1174(5) 0.2005(5) 0.0512(14) Uani 1 1 d . . .
C43 C 0.7531(7) -0.1411(7) 0.1035(6) 0.079(2) Uani 1 1 d . . .
F44 F 0.8532(6) -0.0579(5) 0.1183(5) 0.172(3) Uani 1 1 d . . .
F45 F 0.8071(8) -0.2217(6) 0.0912(6) 0.200(4) Uani 1 1 d . . .
F46 F 0.6931(6) -0.1679(9) 0.0145(5) 0.226(4) Uani 1 1 d . . .
N50 N 0.3058(4) -0.2956(4) 0.1241(4) 0.0546(12) Uani 1 1 d . . .
C51 C 0.2945(7) -0.4071(5) 0.0840(6) 0.083(2) Uani 1 1 d . . .
H51 H 0.343(3) -0.4319(15) 0.116(2) 0.050 Uiso 1 1 calc R . .
C52 C 0.2056(8) -0.4872(6) -0.0103(6) 0.102(3) Uani 1 1 d . . .
H52 H 0.2024 -0.5657 -0.0380 0.050 Uiso 1 1 calc R . .
C53 C 0.1260(8) -0.4510(6) -0.0602(6) 0.088(2) Uani 1 1 d . . .
H53 H 0.059(4) -0.509(3) -0.125(3) 0.050 Uiso 1 1 calc R . .
C54 C 0.1350(6) -0.3331(5) -0.0225(5) 0.0595(16) Uani 1 1 d . . .
C55 C 0.0552(6) -0.2866(7) -0.0706(5) 0.0713(19) Uani 1 1 d . . .
H55 H -0.012(4) -0.337(3) -0.131(3) 0.050 Uiso 1 1 calc R . .
C56 C 0.0733(7) -0.1720(7) -0.0319(6) 0.076(2) Uani 1 1 d . . .
H56 H 0.023(3) -0.1438(19) -0.063(2) 0.050 Uiso 1 1 calc R . .
C57 C 0.1689(6) -0.0976(6) 0.0555(5) 0.0696(18) Uani 1 1 d . . .
H57 H 0.1804(10) -0.025(4) 0.0775(14) 0.050 Uiso 1 1 calc R . .
C58 C 0.2452(6) -0.1366(5) 0.1077(5) 0.0593(16) Uani 1 1 d . . .
H58 H 0.311(3) -0.082(3) 0.171(3) 0.050 Uiso 1 1 calc R . .
C59 C 0.2297(5) -0.2552(5) 0.0710(4) 0.0501(14) Uani 1 1 d . . .
N60 N 0.9347(5) 0.2376(4) 0.3481(4) 0.0529(13) Uani 1 1 d . . .
H60 H 0.856(5) 0.222(5) 0.353(4) 0.056(18) Uiso 1 1 d . . .
C61 C 0.9915(6) 0.1552(6) 0.3389(5) 0.0673(19) Uani 1 1 d . . .
H61 H 0.948(3) 0.096(4) 0.3363(5) 0.050 Uiso 1 1 calc R . .
C62 C 1.1239(7) 0.1696(5) 0.3336(5) 0.074(2) Uani 1 1 d . . .
H62 H 1.158(2) 0.120(3) 0.3299(6) 0.050 Uiso 1 1 calc R . .
C63 C 1.1953(6) 0.2676(6) 0.3348(6) 0.0715(19) Uani 1 1 d . . .
H63 H 1.283(5) 0.2763(7) 0.3296(6) 0.050 Uiso 1 1 calc R . .
C64 C 1.1365(5) 0.3580(5) 0.3439(5) 0.0513(14) Uani 1 1 d . . .
C65 C 1.2031(6) 0.4632(5) 0.3463(5) 0.071(2) Uani 1 1 d . . .
H65 H 1.281(5) 0.4753(9) 0.3416(6) 0.050 Uiso 1 1 calc R . .
C66 C 1.1378(7) 0.5463(6) 0.3565(5) 0.076(2) Uani 1 1 d . . .
H66 H 1.178(3) 0.608(4) 0.3585(6) 0.050 Uiso 1 1 calc R . .
C67 C 1.0054(7) 0.5269(5) 0.3632(5) 0.0651(17) Uani 1 1 d . . .
H67 H 0.963(3) 0.582(3) 0.3691(6) 0.050 Uiso 1 1 calc R . .
C68 C 0.9369(6) 0.4260(5) 0.3611(4) 0.0545(15) Uani 1 1 d . . .
H68 H 0.847(5) 0.4140(8) 0.3667(5) 0.050 Uiso 1 1 calc R . .
C69 C 1.0008(5) 0.3405(4) 0.3507(4) 0.0433(12) Uani 1 1 d . . .

loop_
_atom_site_aniso_label
_atom_site_aniso_U_11
_atom_site_aniso_U_22
_atom_site_aniso_U_33
_atom_site_aniso_U_23
_atom_site_aniso_U_13
_atom_site_aniso_U_12
Cu1 0.0377(3) 0.0325(3) 0.0435(4) 0.0173(3) 0.0054(3) 0.0087(3)
Cu2 0.0429(4) 0.0392(4) 0.0448(4) 0.0133(3) 0.0033(3) 0.0090(3)
O5 0.0350(19) 0.0334(18) 0.0386(19) 0.0150(16) 0.0065(16) 0.0089(15)
O10 0.067(2) 0.038(2) 0.054(2) 0.013(2) -0.001(2) 0.0235(19)
O11 0.080(3) 0.044(2) 0.081(3) 0.012(2) -0.028(3) 0.019(2)
C12 0.049(3) 0.037(3) 0.071(4) 0.028(3) 0.015(3) 0.023(3)
C13 0.067(5) 0.052(4) 0.113(7) 0.017(5) -0.004(5) 0.022(4)
F14 0.161(10) 0.054(5) 0.115(7) -0.026(5) -0.036(7) 0.066(6)
F15 0.245(19) 0.085(6) 0.168(9) 0.082(7) -0.012(9) 0.063(8)
F16 0.073(6) 0.120(9) 0.46(4) 0.108(18) 0.065(15) 0.059(6)
F18 0.26(4) 0.36(6) 0.17(2) 0.13(3) 0.16(3) 0.26(5)
F17 0.104(18) 0.056(11) 0.116(12) 0.003(10) -0.052(14) 0.054(11)
F19 0.073(6) 0.120(9) 0.46(4) 0.108(18) 0.065(15) 0.059(6)
O20 0.049(2) 0.050(2) 0.052(2) 0.0277(19) 0.0049(17) 0.0071(18)
O21 0.046(2) 0.066(3) 0.064(3) 0.030(2) 0.004(2) 0.005(2)
C22 0.043(3) 0.038(3) 0.052(3) 0.022(3) 0.010(3) 0.015(3)
C23 0.074(4) 0.072(4) 0.061(4) 0.041(4) 0.001(4) 0.007(4)
F24 0.116(4) 0.325(8) 0.126(4) 0.158(5) -0.004(3) -0.073(5)
F25 0.349(10) 0.121(4) 0.055(3) 0.032(3) 0.019(4) -0.020(5)
F26 0.239(7) 0.342(10) 0.177(6) 0.209(7) 0.089(5) 0.177(8)
O30 0.047(2) 0.040(2) 0.073(3) 0.025(2) 0.0118(19) 0.0095(18)
O31 0.042(2) 0.039(2) 0.085(3) 0.027(2) 0.0046(19) 0.0076(17)
C32 0.054(3) 0.038(3) 0.046(3) 0.024(3) 0.009(3) 0.013(3)
C33 0.044(3) 0.052(4) 0.096(5) 0.038(4) 0.011(3) 0.005(3)
F34 0.043(2) 0.087(3) 0.322(8) 0.102(4) 0.007(3) 0.019(2)
F35 0.083(3) 0.143(4) 0.133(4) 0.083(4) 0.041(3) 0.000(3)
F36 0.067(2) 0.091(3) 0.126(4) 0.009(3) -0.021(2) -0.013(2)
O40 0.053(2) 0.070(3) 0.062(3) 0.016(2) 0.018(2) 0.006(2)
O41 0.059(3) 0.083(3) 0.057(3) 0.006(2) 0.017(2) -0.007(2)
C42 0.056(4) 0.054(4) 0.045(4) 0.018(3) 0.017(3) 0.023(3)
C43 0.068(5) 0.094(6) 0.066(5) 0.023(4) 0.028(4) 0.023(4)
F44 0.171(5) 0.138(5) 0.150(5) 0.027(4) 0.111(4) -0.017(4)
F45 0.290(8) 0.189(6) 0.249(8) 0.146(6) 0.223(7) 0.179(7)
F46 0.133(5) 0.461(13) 0.074(4) 0.107(6) 0.039(3) 0.069(6)
N50 0.057(3) 0.042(3) 0.051(3) 0.011(2) -0.002(2) 0.005(2)
C51 0.104(5) 0.051(4) 0.078(5) 0.016(4) -0.017(4) 0.018(4)
C52 0.145(7) 0.037(4) 0.085(6) -0.002(4) -0.020(5) 0.010(4)
C53 0.100(5) 0.070(5) 0.060(5) 0.010(4) -0.029(4) -0.005(4)
C54 0.061(4) 0.058(4) 0.044(3) 0.017(3) 0.005(3) -0.002(3)
C55 0.059(4) 0.103(6) 0.046(4) 0.031(4) -0.005(3) 0.011(4)
C56 0.073(5) 0.107(6) 0.063(5) 0.044(5) 0.014(4) 0.037(5)
C57 0.086(5) 0.076(4) 0.055(4) 0.032(4) 0.013(4) 0.029(4)
C58 0.061(4) 0.060(4) 0.050(4) 0.020(3) 0.001(3) 0.009(3)
C59 0.047(3) 0.057(4) 0.042(3) 0.021(3) 0.008(3) 0.007(3)
N60 0.040(3) 0.061(3) 0.062(3) 0.035(3) 0.005(2) 0.003(3)
C61 0.067(4) 0.055(4) 0.082(5) 0.040(4) -0.005(3) -0.002(3)
C62 0.079(5) 0.054(4) 0.098(5) 0.039(4) -0.006(4) 0.026(4)
C63 0.043(3) 0.073(5) 0.104(5) 0.044(4) 0.006(3) 0.015(3)
C64 0.045(3) 0.047(3) 0.058(4) 0.023(3) -0.009(3) 0.004(3)
C65 0.042(3) 0.066(4) 0.099(5) 0.043(4) -0.003(3) -0.011(3)
C66 0.091(6) 0.044(4) 0.091(5) 0.037(4) -0.002(4) -0.003(4)
C67 0.074(5) 0.050(4) 0.072(4) 0.025(3) 0.004(3) 0.022(4)
C68 0.048(3) 0.057(4) 0.060(4) 0.027(3) 0.007(3) 0.015(3)
C69 0.038(3) 0.043(3) 0.044(3) 0.020(3) -0.002(2) 0.002(3)

loop_
_atom_type_symbol
_atom_type_description
_atom_type_scat_dispersion_real
_atom_type_scat_dispersion_imag
_atom_type_scat_source
C C 0.0033 0.0016 'International Tables Vol C Tables 4.2.6.8 and 6.1.1.4'
H H 0.0000 0.0000 'International Tables Vol C Tables 4.2.6.8 and 6.1.1.4'
N N 0.0061 0.0033 'International Tables Vol C Tables 4.2.6.8 and 6.1.1.4'
O O 0.0106 0.0060 'International Tables Vol C Tables 4.2.6.8 and 6.1.1.4'
F F 0.0171 0.0103 'International Tables Vol C Tables 4.2.6.8 and 6.1.1.4'
Cu Cu 0.3201 1.2651 'International Tables Vol C Tables 4.2.6.8 and 6.1.1.4'

loop_
_geom_angle_atom_site_label_1
_geom_angle_atom_site_label_2
_geom_angle_atom_site_label_3
_geom_angle
_geom_angle_site_symmetry_1
_geom_angle_site_symmetry_3
O20 Cu1 O10 88.99(15) . .
O20 Cu1 O5 170.54(14) . 2_656
O10 Cu1 O5 97.54(14) . 2_656
O20 Cu1 O5 91.80(14) . .
O10 Cu1 O5 175.32(14) . .
O5 Cu1 O5 81.14(14) 2_656 .
O20 Cu1 O31 90.07(15) . .
O10 Cu1 O31 89.04(14) . .
O5 Cu1 O31 96.84(14) 2_656 .
O5 Cu1 O31 95.56(13) . .
O20 Cu1 Cu1 131.67(11) . 2_656
O10 Cu1 Cu1 138.33(11) . 2_656
O5 Cu1 Cu1 40.97(9) 2_656 2_656
O5 Cu1 Cu1 40.17(9) . 2_656
O31 Cu1 Cu1 98.17(9) . 2_656
O41 Cu2 O30 169.94(17) . .
O41 Cu2 O5 94.40(16) . .
O30 Cu2 O5 92.71(15) . .
O41 Cu2 N50 85.94(18) . .
O30 Cu2 N50 85.75(17) . .
O5 Cu2 N50 169.16(16) . .
O41 Cu2 O11 95.26(19) . 2_656
O30 Cu2 O11 91.21(16) . 2_656
O5 Cu2 O11 94.88(14) . 2_656
N50 Cu2 O11 95.88(17) . 2_656
Cu1 O5 Cu2 117.97(16) 2_656 .
Cu1 O5 Cu1 98.86(14) 2_656 .
Cu2 O5 Cu1 116.12(15) . .
Cu1 O5 H5 112(3) 2_656 .
Cu2 O5 H5 101(3) . .
Cu1 O5 H5 111(4) . .
C12 O10 Cu1 128.0(3) . .
C12 O11 Cu2 127.2(4) . 2_656
O11 C12 O10 129.8(5) . .
O11 C12 C13 116.8(6) . .
O10 C12 C13 113.4(6) . .
F16 C13 F14 111.4(14) . .
F16 C13 F17 46.5(14) . .
F14 C13 F17 127.1(11) . .
F16 C13 F19 138.3(15) . .
F14 C13 F19 46(3) . .
F17 C13 F19 112(3) . .
F16 C13 F15 109.5(15) . .
F14 C13 F15 101.6(10) . .
F17 C13 F15 63.6(13) . .
F19 C13 F15 59(3) . .
F16 C13 F18 51.8(16) . .
F14 C13 F18 68(2) . .
F17 C13 F18 96(2) . .
F19 C13 F18 113(3) . .
F15 C13 F18 145.7(17) . .
F16 C13 C12 112.0(10) . .
F14 C13 C12 113.2(7) . .
F17 C13 C12 119.7(10) . .
F19 C13 C12 109.6(13) . .
F15 C13 C12 108.5(8) . .
F18 C13 C12 105.5(17) . .
C22 O20 Cu1 118.8(3) . .
O21 C22 O20 128.5(5) . .
O21 C22 C23 117.3(5) . .
O20 C22 C23 114.2(5) . .
F24 C23 F25 106.9(7) . .
F24 C23 F26 104.8(7) . .
F25 C23 F26 101.3(7) . .
F24 C23 C22 116.3(6) . .
F25 C23 C22 114.1(6) . .
F26 C23 C22 112.0(6) . .
C32 O30 Cu2 124.7(3) . .
C32 O31 Cu1 124.7(3) . .
O31 C32 O30 130.9(5) . .
O31 C32 C33 115.8(5) . .
O30 C32 C33 113.3(5) . .
F34 C33 F35 108.0(6) . .
F34 C33 F36 108.2(6) . .
F35 C33 F36 102.2(5) . .
F34 C33 C32 114.6(5) . .
F35 C33 C32 110.3(5) . .
F36 C33 C32 112.7(5) . .
C42 O41 Cu2 130.2(4) . .
O40 C42 O41 128.9(5) . .
O40 C42 C43 117.2(6) . .
O41 C42 C43 113.8(6) . .
F46 C43 F45 105.9(8) . .
F46 C43 F44 106.4(8) . .
F45 C43 F44 101.5(7) . .
F46 C43 C42 116.5(6) . .
F45 C43 C42 110.8(7) . .
F44 C43 C42 114.5(6) . .
C51 N50 C59 118.9(5) . .
C51 N50 Cu2 120.3(4) . .
C59 N50 Cu2 120.6(4) . .
N50 C51 C52 122.5(7) . .
N50 C51 H51 118.8 . .
C52 C51 H51 118.8 . .
C53 C52 C51 119.9(7) . .
C53 C52 H52 120.0 . .
C51 C52 H52 120.0 . .
C52 C53 C54 120.2(6) . .
C52 C53 H53 119.9 . .
C54 C53 H53 119.9 . .
C53 C54 C55 124.2(6) . .
C53 C54 C59 117.6(6) . .
C55 C54 C59 118.2(6) . .
C56 C55 C54 120.5(7) . .
C56 C55 H55 119.8 . .
C54 C55 H55 119.8 . .
C55 C56 C57 120.7(7) . .
C55 C56 H56 119.6 . .
C57 C56 H56 119.6 . .
C58 C57 C56 121.7(7) . .
C58 C57 H57 119.2 . .
C56 C57 H57 119.2 . .
C57 C58 C59 119.9(6) . .
C57 C58 H58 120.1 . .
C59 C58 H58 120.1 . .
N50 C59 C58 120.3(5) . .
N50 C59 C54 120.7(5) . .
C58 C59 C54 119.0(5) . .
C61 N60 C69 123.1(5) . .
C61 N60 H60 114(4) . .
C69 N60 H60 123(4) . .
N60 C61 C62 120.7(6) . .
N60 C61 H61 119.7 . .
C62 C61 H61 119.7 . .
C63 C62 C61 119.7(6) . .
C63 C62 H62 120.1 . .
C61 C62 H62 120.1 . .
C62 C63 C64 120.8(6) . .
C62 C63 H63 119.6 . .
C64 C63 H63 119.6 . .
C65 C64 C69 117.5(5) . .
C65 C64 C63 124.8(6) . .
C69 C64 C63 117.6(5) . .
C66 C65 C64 120.6(6) . .
C66 C65 H65 119.7 . .
C64 C65 H65 119.7 . .
C65 C66 C67 120.5(6) . .
C65 C66 H66 119.8 . .
C67 C66 H66 119.8 . .
C68 C67 C66 120.8(6) . .
C68 C67 H67 119.6 . .
C66 C67 H67 119.6 . .
C67 C68 C69 119.7(6) . .
C67 C68 H68 120.1 . .
C69 C68 H68 120.1 . .
N60 C69 C68 121.3(5) . .
N60 C69 C64 117.9(5) . .
C68 C69 C64 120.8(5) . .

loop_
_geom_bond_atom_site_label_1
_geom_bond_atom_site_label_2
_geom_bond_distance
_geom_bond_site_symmetry_2
Cu1 O20 1.945(3) .
Cu1 O10 1.951(3) .
Cu1 O5 1.962(3) 2_656
Cu1 O5 1.994(3) .
Cu1 O31 2.241(3) .
Cu1 Cu1 3.0047(13) 2_656
Cu2 O41 1.940(4) .
Cu2 O30 1.969(4) .
Cu2 O5 1.968(3) .
Cu2 N50 1.995(4) .
Cu2 O11 2.201(4) 2_656
O5 Cu1 1.962(3) 2_656
O5 H5 0.90(6) .
O10 C12 1.244(6) .
O11 C12 1.204(6) .
O11 Cu2 2.201(4) 2_656
C12 C13 1.546(8) .
C13 F16 1.226(17) .
C13 F14 1.272(11) .
C13 F17 1.201(17) .
C13 F19 1.19(3) .
C13 F15 1.355(14) .
C13 F18 1.33(3) .
O20 C22 1.249(6) .
O21 C22 1.219(6) .
C22 C23 1.507(8) .
C23 F24 1.219(7) .
C23 F25 1.243(7) .
C23 F26 1.276(8) .
O30 C32 1.239(6) .
O31 C32 1.206(6) .
C32 C33 1.541(7) .
C33 F34 1.268(6) .
C33 F35 1.317(7) .
C33 F36 1.314(7) .
O40 C42 1.220(6) .
O41 C42 1.234(6) .
C42 C43 1.528(8) .
C43 F46 1.202(8) .
C43 F45 1.257(8) .
C43 F44 1.284(8) .
N50 C51 1.306(7) .
N50 C59 1.369(7) .
C51 C52 1.400(9) .
C51 H51 0.8493 .
C52 C53 1.326(9) .
C52 H52 0.9300 .
C53 C54 1.393(9) .
C53 H53 0.9988 .
C54 C55 1.411(9) .
C54 C59 1.418(7) .
C55 C56 1.335(9) .
C55 H55 0.9457 .
C56 C57 1.369(9) .
C56 H56 0.8879 .
C57 C58 1.349(8) .
C57 H57 0.8502 .
C58 C59 1.391(8) .
C58 H58 0.9753 .
N60 C61 1.306(7) .
N60 C69 1.364(7) .
N60 H60 0.82(5) .
C61 C62 1.369(8) .
C61 H61 0.8016 .
C62 C63 1.335(8) .
C62 H62 0.7874 .
C63 C64 1.413(8) .
C63 H63 0.9130 .
C64 C65 1.393(7) .
C64 C69 1.403(7) .
C65 C66 1.370(8) .
C65 H65 0.8128 .
C66 C67 1.370(8) .
C66 H66 0.8197 .
C67 C68 1.352(7) .
C67 H67 0.9040 .
C68 C69 1.386(7) .
C68 H68 0.9315 .

loop_
_geom_torsion_atom_site_label_1
_geom_torsion_atom_site_label_2
_geom_torsion_atom_site_label_3
_geom_torsion_atom_site_label_4
_geom_torsion
_geom_torsion_site_symmetry_1
_geom_torsion_site_symmetry_4
O41 Cu2 O5 Cu1 -126.1(2) . 2_656
O30 Cu2 O5 Cu1 61.05(19) . 2_656
N50 Cu2 O5 Cu1 142.5(8) . 2_656
O11 Cu2 O5 Cu1 -30.4(2) 2_656 2_656
O41 Cu2 O5 Cu1 116.9(2) . .
O30 Cu2 O5 Cu1 -55.99(19) . .
N50 Cu2 O5 Cu1 25.5(10) . .
O11 Cu2 O5 Cu1 -147.4(2) 2_656 .
O20 Cu1 O5 Cu1 173.68(15) . 2_656
O10 Cu1 O5 Cu1 73.9(18) . 2_656
O5 Cu1 O5 Cu1 0.0 2_656 2_656
O31 Cu1 O5 Cu1 -96.08(15) . 2_656
O20 Cu1 O5 Cu2 -59.08(19) . .
O10 Cu1 O5 Cu2 -158.9(17) . .
O5 Cu1 O5 Cu2 127.2(2) 2_656 .
O31 Cu1 O5 Cu2 31.16(19) . .
Cu1 Cu1 O5 Cu2 127.2(2) 2_656 .
O20 Cu1 O10 C12 -132.7(5) . .
O5 Cu1 O10 C12 40.5(5) 2_656 .
O5 Cu1 O10 C12 -33(2) . .
O31 Cu1 O10 C12 137.2(5) . .
Cu1 Cu1 O10 C12 36.0(5) 2_656 .
Cu2 O11 C12 O10 -33.0(9) 2_656 .
Cu2 O11 C12 C13 147.5(5) 2_656 .
Cu1 O10 C12 O11 0.2(9) . .
Cu1 O10 C12 C13 179.7(5) . .
O11 C12 C13 F16 -121(2) . .
O10 C12 C13 F16 59(2) . .
O11 C12 C13 F14 6.0(16) . .
O10 C12 C13 F14 -173.6(13) . .
O11 C12 C13 F17 -172(2) . .
O10 C12 C13 F17 8(2) . .
O11 C12 C13 F19 56(5) . .
O10 C12 C13 F19 -124(5) . .
O11 C12 C13 F15 118.0(13) . .
O10 C12 C13 F15 -61.6(14) . .
O11 C12 C13 F18 -67(3) . .
O10 C12 C13 F18 114(3) . .
O10 Cu1 O20 C22 86.7(4) . .
O5 Cu1 O20 C22 -47.2(10) 2_656 .
O5 Cu1 O20 C22 -88.7(3) . .
O31 Cu1 O20 C22 175.7(3) . .
Cu1 Cu1 O20 C22 -83.2(4) 2_656 .
Cu1 O20 C22 O21 -0.8(7) . .
Cu1 O20 C22 C23 179.9(4) . .
O21 C22 C23 F24 3.8(10) . .
O20 C22 C23 F24 -176.9(7) . .
O21 C22 C23 F25 129.0(7) . .
O20 C22 C23 F25 -51.7(9) . .
O21 C22 C23 F26 -116.7(7) . .
O20 C22 C23 F26 62.7(8) . .
O41 Cu2 O30 C32 -71.0(11) . .
O5 Cu2 O30 C32 63.9(4) . .
N50 Cu2 O30 C32 -105.3(4) . .
O11 Cu2 O30 C32 158.9(4) 2_656 .
O20 Cu1 O31 C32 102.9(4) . .
O10 Cu1 O31 C32 -168.1(4) . .
O5 Cu1 O31 C32 -70.6(4) 2_656 .
O5 Cu1 O31 C32 11.1(4) . .
Cu1 Cu1 O31 C32 -29.3(4) 2_656 .
Cu1 O31 C32 O30 -14.5(8) . .
Cu1 O31 C32 C33 167.8(4) . .
Cu2 O30 C32 O31 -30.5(8) . .
Cu2 O30 C32 C33 147.2(4) . .
O31 C32 C33 F34 16.5(9) . .
O30 C32 C33 F34 -161.5(6) . .
O31 C32 C33 F35 -105.6(6) . .
O30 C32 C33 F35 76.3(6) . .
O31 C32 C33 F36 140.9(5) . .
O30 C32 C33 F36 -37.2(7) . .
O30 Cu2 O41 C42 132.7(8) . .
O5 Cu2 O41 C42 -2.2(6) . .
N50 Cu2 O41 C42 167.0(6) . .
O11 Cu2 O41 C42 -97.5(5) 2_656 .
Cu2 O41 C42 O40 1.6(10) . .
Cu2 O41 C42 C43 -178.1(5) . .
O40 C42 C43 F46 -141.3(9) . .
O41 C42 C43 F46 38.4(11) . .
O40 C42 C43 F45 97.6(8) . .
O41 C42 C43 F45 -82.7(8) . .
O40 C42 C43 F44 -16.4(10) . .
O41 C42 C43 F44 163.3(7) . .
O41 Cu2 N50 C51 88.2(5) . .
O30 Cu2 N50 C51 -97.4(5) . .
O5 Cu2 N50 C51 -179.6(8) . .
O11 Cu2 N50 C51 -6.6(5) 2_656 .
O41 Cu2 N50 C59 -96.3(4) . .
O30 Cu2 N50 C59 78.0(4) . .
O5 Cu2 N50 C59 -4.1(12) . .
O11 Cu2 N50 C59 168.8(4) 2_656 .
C59 N50 C51 C52 -1.2(10) . .
Cu2 N50 C51 C52 174.3(6) . .
N50 C51 C52 C53 -2.2(13) . .
C51 C52 C53 C54 3.2(13) . .
C52 C53 C54 C55 179.6(7) . .
C52 C53 C54 C59 -1.0(11) . .
C53 C54 C55 C56 -177.6(7) . .
C59 C54 C55 C56 3.1(9) . .
C54 C55 C56 C57 -0.4(10) . .
C55 C56 C57 C58 -2.0(10) . .
C56 C57 C58 C59 1.6(9) . .
C51 N50 C59 C58 -176.1(6) . .
Cu2 N50 C59 C58 8.4(7) . .
C51 N50 C59 C54 3.4(8) . .
Cu2 N50 C59 C54 -172.1(4) . .
C57 C58 C59 N50 -179.3(5) . .
C57 C58 C59 C54 1.2(8) . .
C53 C54 C59 N50 -2.3(8) . .
C55 C54 C59 N50 177.1(5) . .
C53 C54 C59 C58 177.2(6) . .
C55 C54 C59 C58 -3.4(8) . .
C69 N60 C61 C62 1.4(9) . .
N60 C61 C62 C63 -1.9(10) . .
C61 C62 C63 C64 1.4(10) . .
C62 C63 C64 C65 179.7(6) . .
C62 C63 C64 C69 -0.5(9) . .
C69 C64 C65 C66 0.9(9) . .
C63 C64 C65 C66 -179.4(6) . .
C64 C65 C66 C67 -0.7(10) . .
C65 C66 C67 C68 0.7(10) . .
C66 C67 C68 C69 -0.8(9) . .
C61 N60 C69 C68 -179.7(5) . .
C61 N60 C69 C64 -0.5(8) . .
C67 C68 C69 N60 -179.9(5) . .
C67 C68 C69 C64 1.0(8) . .
C65 C64 C69 N60 179.8(5) . .
C63 C64 C69 N60 0.0(8) . .
C65 C64 C69 C68 -1.0(8) . .
C63 C64 C69 C68 179.2(5) . .
